data_7034501
loop_
_publ_author_name
'Croitor, Lilia'
'Coropceanu, Eduard B.'
'Petuhov, Oleg'
'Kr\"amer, Karl W'
'Baca, Svetlana G.'
'Liu, Shi-Xia'
'Decurtins, Silvio'
'Fonari, Marina S.'

_publ_section_title
;
 A one-dimensional coordination polymer based on Cu3-oximato metallacrowns
 bridged by benzene-1,4-dicarboxylato ligands: structure and magnetic
 properties.
;
_journal_issue 17
_journal_name_full 'Dalton transactions (Cambridge, England : 2003)'
_journal_page_first 7896
_journal_page_last 7902
_journal_paper_doi 10.1039/c5dt00533g
_journal_volume 44
_journal_year 2015
_chemical_formula_moiety 'C52 H46 Cu6 N12 O22'
_chemical_formula_sum 'C52 H46 Cu6 N12 O22'
_chemical_formula_weight 1572.25
_chemical_name_systematic
; 
 ? 
;
_space_group_IT_number 2
_symmetry_cell_setting triclinic
_symmetry_space_group_name_Hall '-P 1'
_symmetry_space_group_name_H-M 'P -1'
_atom_sites_solution_hydrogens geom
_atom_sites_solution_primary direct
_atom_sites_solution_secondary difmap
_audit_creation_method
;
CrysAlisPro, Oxford Diffraction Ltd.,
Version 1.171.35.21b (release 03-02-2012 CrysAlis171 .NET)
(compiled Feb  3 2012,10:37:01)
;
_audit_update_record
;
2015-02-25 deposited with the CCDC.
2015-03-20 downloaded from the CCDC.
;
_cell_angle_alpha 75.950(8)
_cell_angle_beta 84.262(9)
_cell_angle_gamma 80.032(7)
_cell_formula_units_Z 2
_cell_length_a 9.9884(11)
_cell_length_b 17.0223(11)
_cell_length_c 19.465(2)
_cell_measurement_reflns_used 3335
_cell_measurement_temperature 293(2)
_cell_measurement_theta_max 28.9976
_cell_measurement_theta_min 2.8964
_cell_volume 3156.3(5)
_computing_cell_refinement
;
CrysAlisPro, Agilent Technologies,
Version 1.171.35.21b (release 03-02-2012 CrysAlis171 .NET)
(compiled Feb  3 2012,10:37:01)
;
_computing_data_collection
;
CrysAlisPro, Agilent Technologies,
Version 1.171.35.21b (release 03-02-2012 CrysAlis171 .NET)
(compiled Feb  3 2012,10:37:01)
;
_computing_data_reduction
;
CrysAlisPro, Agilent Technologies,
Version 1.171.35.21b (release 03-02-2012 CrysAlis171 .NET)
(compiled Feb  3 2012,10:37:01)
;
_computing_molecular_graphics 'Mercury (Macrae, 2006)'
_computing_publication_material 'SHELXL-97 (Sheldrick, 1997)'
_computing_structure_refinement 'SHELXL-97 (Sheldrick, 1997)'
_computing_structure_solution 'SHELXS-97 (Sheldrick, 1990)'
_diffrn_ambient_temperature 293(2)
_diffrn_measured_fraction_theta_full 0.992
_diffrn_measured_fraction_theta_max 0.992
_diffrn_measurement_device_type 'Xcalibur, Eos'
_diffrn_measurement_method '\w scans'
_diffrn_radiation_monochromator graphite
_diffrn_radiation_source 'fine-focus sealed tube'
_diffrn_radiation_type MoK\a
_diffrn_radiation_wavelength 0.71073
_diffrn_reflns_av_R_equivalents 0.0504
_diffrn_reflns_av_sigmaI/netI 0.1234
_diffrn_reflns_limit_h_max 11
_diffrn_reflns_limit_h_min -11
_diffrn_reflns_limit_k_max 20
_diffrn_reflns_limit_k_min -20
_diffrn_reflns_limit_l_max 17
_diffrn_reflns_limit_l_min -23
_diffrn_reflns_number 17873
_diffrn_reflns_theta_full 25.25
_diffrn_reflns_theta_max 25.25
_diffrn_reflns_theta_min 2.90
_exptl_absorpt_coefficient_mu 2.069
_exptl_absorpt_correction_T_max 1.00000
_exptl_absorpt_correction_T_min 0.89368
_exptl_absorpt_correction_type multi-scan
_exptl_absorpt_process_details
;
CrysAlisPro, Agilent Technologies,
Version 1.171.35.21b (release 03-02-2012 CrysAlis171 .NET)
(compiled Feb  3 2012,10:37:01)
Empirical absorption correction using spherical harmonics,
 implemented in SCALE3 ABSPACK scaling algorithm.
;
_exptl_crystal_colour green-blue
_exptl_crystal_density_diffrn 1.654
_exptl_crystal_density_method 'not measured'
_exptl_crystal_description prism
_exptl_crystal_F_000 1584
_exptl_crystal_size_max 0.18
_exptl_crystal_size_mid 0.16
_exptl_crystal_size_min 0.05
_refine_diff_density_max 0.791
_refine_diff_density_min -0.752
_refine_diff_density_rms 0.112
_refine_ls_extinction_method none
_refine_ls_goodness_of_fit_ref 1.100
_refine_ls_hydrogen_treatment constr
_refine_ls_matrix_type full
_refine_ls_number_parameters 865
_refine_ls_number_reflns 11335
_refine_ls_number_restraints 0
_refine_ls_restrained_S_all 1.100
_refine_ls_R_factor_all 0.1405
_refine_ls_R_factor_gt 0.0694
_refine_ls_shift/su_max 0.007
_refine_ls_shift/su_mean 0.000
_refine_ls_structure_factor_coef Fsqd
_refine_ls_weighting_details 'calc w=1/[\s^2^(Fo^2^)+(0.0060P)^2^+0.0000P] where P=(Fo^2^+2Fc^2^)/3'
_refine_ls_weighting_scheme calc
_refine_ls_wR_factor_gt 0.0932
_refine_ls_wR_factor_ref 0.1106
_reflns_number_gt 6146
_reflns_number_total 11335
_reflns_threshold_expression >2sigma(I)
_cod_data_source_file c5dt00533g2.cif
_cod_data_source_block cl_2517
_cod_depositor_comments 'Adding full bibliography for 7034501.cif.'
_cod_original_sg_symbol_H-M P-1
_cod_database_code 7034501

loop_
_symmetry_equiv_pos_as_xyz
'x, y, z'
'-x, -y, -z'

loop_
_atom_site_label
_atom_site_type_symbol
_atom_site_fract_x
_atom_site_fract_y
_atom_site_fract_z
_atom_site_U_iso_or_equiv
_atom_site_adp_type
_atom_site_occupancy
_atom_site_symmetry_multiplicity
_atom_site_calc_flag
_atom_site_refinement_flags
_atom_site_disorder_assembly
_atom_site_disorder_group
Cu1 Cu 0.36763(8) 0.16326(5) 0.19289(5) 0.0390(2) Uani 1 1 d . . .
Cu2 Cu 0.65308(8) 0.23319(5) 0.15350(5) 0.0417(3) Uani 1 1 d . . .
Cu3 Cu 0.40536(8) 0.28619(5) 0.04489(5) 0.0413(3) Uani 1 1 d . . .
Cu4 Cu -0.17913(8) 0.75796(5) 0.35132(5) 0.0415(3) Uani 1 1 d . . .
Cu5 Cu 0.08917(8) 0.70966(5) 0.44508(5) 0.0409(3) Uani 1 1 d . . .
Cu6 Cu 0.10298(8) 0.83011(5) 0.29416(5) 0.0375(2) Uani 1 1 d . . .
O1 O 0.5040(4) 0.1994(2) 0.1169(2) 0.0336(12) Uani 1 1 d . . .
H1 H 0.5411 0.1532 0.0953 0.040 Uiso 1 1 calc R . .
O2 O -0.0203(4) 0.7942(2) 0.3768(2) 0.0326(12) Uani 1 1 d . . .
H2 H -0.0522 0.8409 0.3984 0.039 Uiso 1 1 calc R . .
O3 O 0.2492(4) 0.2278(3) 0.0530(3) 0.0456(13) Uani 1 1 d . . .
O4 O 0.5031(5) 0.1212(3) 0.2646(3) 0.0509(14) Uani 1 1 d . . .
O5 O 0.6651(4) 0.3298(3) 0.0748(3) 0.0479(14) Uani 1 1 d . . .
O6 O -0.0453(4) 0.8646(3) 0.2286(2) 0.0436(13) Uani 1 1 d . . .
O7 O -0.1812(5) 0.6659(3) 0.4362(3) 0.0546(15) Uani 1 1 d . . .
O8 O 0.2432(4) 0.7708(3) 0.4280(3) 0.0476(14) Uani 1 1 d . . .
O9 O 0.2969(5) 0.3682(3) 0.1142(3) 0.0535(15) Uani 1 1 d . . .
O10 O 0.3408(5) 0.2862(3) 0.2207(3) 0.0527(15) Uani 1 1 d . . .
O11 O 0.1354(5) 0.7078(3) 0.2664(3) 0.0483(14) Uani 1 1 d . . .
O12 O 0.1648(5) 0.6244(3) 0.3733(3) 0.0502(15) Uani 1 1 d . . .
O13 O 0.6605(4) 0.0892(3) 0.0610(3) 0.0559(16) Uani 1 1 d . . .
O14 O 0.8115(4) 0.1512(3) 0.0966(3) 0.0511(15) Uani 1 1 d . . .
O15 O -0.3308(4) 0.8474(3) 0.4003(3) 0.0553(16) Uani 1 1 d . . .
O16 O -0.1703(5) 0.9055(3) 0.4327(3) 0.0586(17) Uani 1 1 d . . .
N1 N 0.2194(6) 0.1078(3) 0.2524(3) 0.0412(17) Uani 1 1 d . . .
N2 N 0.2323(5) 0.1860(3) 0.1203(3) 0.0340(15) Uani 1 1 d . . .
N3 N 0.6058(6) 0.1675(3) 0.2485(3) 0.0408(16) Uani 1 1 d . . .
N4 N 0.7851(6) 0.2629(3) 0.2089(3) 0.0444(17) Uani 1 1 d . . .
N5 N 0.5645(6) 0.3454(3) 0.0308(3) 0.0452(17) Uani 1 1 d . . .
N6 N 0.3552(6) 0.3677(3) -0.0455(3) 0.0395(15) Uani 1 1 d . . .
N7 N -0.1422(5) 0.8170(3) 0.2523(3) 0.0429(17) Uani 1 1 d . . .
N8 N -0.3215(5) 0.7226(3) 0.3067(4) 0.0441(17) Uani 1 1 d . . .
N9 N -0.0705(6) 0.6507(4) 0.4732(3) 0.0434(17) Uani 1 1 d . . .
N10 N 0.1566(6) 0.6322(3) 0.5336(3) 0.0411(16) Uani 1 1 d . . .
N11 N 0.2480(5) 0.8139(3) 0.3603(3) 0.0434(17) Uani 1 1 d . . .
N12 N 0.2387(6) 0.8905(3) 0.2283(3) 0.0428(17) Uani 1 1 d . . .
C1 C 0.2192(7) 0.0676(4) 0.3203(4) 0.055(2) Uani 1 1 d . . .
H1A H 0.2943 0.0658 0.3456 0.066 Uiso 1 1 calc R . .
C2 C 0.1129(9) 0.0283(4) 0.3549(5) 0.068(3) Uani 1 1 d . . .
H2A H 0.1149 0.0021 0.4027 0.081 Uiso 1 1 calc R . .
C3 C 0.0025(8) 0.0292(5) 0.3160(6) 0.073(3) Uani 1 1 d . . .
H3 H -0.0698 0.0024 0.3374 0.088 Uiso 1 1 calc R . .
C4 C 0.0016(7) 0.0696(4) 0.2464(5) 0.057(3) Uani 1 1 d . . .
H4 H -0.0714 0.0703 0.2199 0.068 Uiso 1 1 calc R . .
C5 C 0.1097(7) 0.1096(4) 0.2152(5) 0.045(2) Uani 1 1 d . . .
C6 C 0.1200(7) 0.1561(4) 0.1421(4) 0.041(2) Uani 1 1 d . . .
H6 H 0.0494 0.1641 0.1122 0.049 Uiso 1 1 calc R . .
C7 C 0.8769(7) 0.3132(4) 0.1853(5) 0.062(3) Uani 1 1 d . . .
H7 H 0.8796 0.3403 0.1377 0.074 Uiso 1 1 calc R . .
C8 C 0.9686(8) 0.3268(5) 0.2286(6) 0.070(3) Uani 1 1 d . . .
H8 H 1.0316 0.3622 0.2107 0.084 Uiso 1 1 calc R . .
C9 C 0.9632(8) 0.2859(5) 0.2995(6) 0.078(3) Uani 1 1 d . . .
H9 H 1.0244 0.2929 0.3297 0.094 Uiso 1 1 calc R . .
C10 C 0.8679(8) 0.2354(5) 0.3251(5) 0.070(3) Uani 1 1 d . . .
H10 H 0.8625 0.2092 0.3729 0.084 Uiso 1 1 calc R . .
C11 C 0.7792(7) 0.2232(5) 0.2790(5) 0.048(2) Uani 1 1 d . . .
C12 C 0.6758(8) 0.1707(4) 0.2990(4) 0.057(2) Uani 1 1 d . . .
H12 H 0.6612 0.1412 0.3453 0.068 Uiso 1 1 calc R . .
C13 C 0.2450(7) 0.3776(5) -0.0819(4) 0.054(2) Uani 1 1 d . . .
H13 H 0.1835 0.3408 -0.0667 0.065 Uiso 1 1 calc R . .
C14 C 0.2178(8) 0.4411(5) -0.1420(5) 0.064(2) Uani 1 1 d . . .
H14 H 0.1409 0.4463 -0.1670 0.077 Uiso 1 1 calc R . .
C15 C 0.3102(9) 0.4961(5) -0.1630(5) 0.074(3) Uani 1 1 d . . .
H15 H 0.2945 0.5399 -0.2020 0.089 Uiso 1 1 calc R . .
C16 C 0.4227(8) 0.4860(5) -0.1269(5) 0.061(2) Uani 1 1 d . . .
H16 H 0.4855 0.5221 -0.1417 0.073 Uiso 1 1 calc R . .
C17 C 0.4449(8) 0.4222(5) -0.0678(4) 0.047(2) Uani 1 1 d . . .
C18 C 0.5580(8) 0.4075(5) -0.0241(5) 0.055(2) Uani 1 1 d . . .
H18 H 0.6248 0.4413 -0.0346 0.065 Uiso 1 1 calc R . .
C19 C -0.4123(7) 0.6746(4) 0.3387(5) 0.059(2) Uani 1 1 d . . .
H19 H -0.4101 0.6528 0.3874 0.071 Uiso 1 1 calc R . .
C20 C -0.5101(8) 0.6559(5) 0.3018(6) 0.071(3) Uani 1 1 d . . .
H20 H -0.5715 0.6215 0.3253 0.085 Uiso 1 1 calc R . .
C21 C -0.5147(8) 0.6883(5) 0.2315(6) 0.071(3) Uani 1 1 d . . .
H21 H -0.5801 0.6764 0.2064 0.085 Uiso 1 1 calc R . .
C22 C -0.4222(7) 0.7395(5) 0.1959(4) 0.057(2) Uani 1 1 d . . .
H22 H -0.4243 0.7617 0.1473 0.068 Uiso 1 1 calc R . .
C23 C -0.3249(7) 0.7563(4) 0.2368(5) 0.045(2) Uani 1 1 d . . .
C24 C -0.2234(7) 0.8091(4) 0.2072(4) 0.049(2) Uani 1 1 d . . .
H24 H -0.2172 0.8354 0.1595 0.059 Uiso 1 1 calc R . .
C25 C 0.2735(8) 0.6245(5) 0.5634(5) 0.056(2) Uani 1 1 d . . .
H25 H 0.3336 0.6609 0.5428 0.067 Uiso 1 1 calc R . .
C26 C 0.3102(8) 0.5653(5) 0.6232(5) 0.069(3) Uani 1 1 d . . .
H26 H 0.3924 0.5625 0.6429 0.083 Uiso 1 1 calc R . .
C27 C 0.2230(9) 0.5105(5) 0.6532(5) 0.067(3) Uani 1 1 d . . .
H27 H 0.2451 0.4700 0.6937 0.080 Uiso 1 1 calc R . .
C28 C 0.1025(8) 0.5166(5) 0.6224(5) 0.058(2) Uani 1 1 d . . .
H28 H 0.0435 0.4788 0.6408 0.070 Uiso 1 1 calc R . .
C29 C 0.0701(7) 0.5792(4) 0.5639(4) 0.044(2) Uani 1 1 d . . .
C30 C -0.0538(8) 0.5906(4) 0.5278(4) 0.051(2) Uani 1 1 d . . .
H30 H -0.1187 0.5560 0.5435 0.061 Uiso 1 1 calc R . .
C31 C 0.2328(7) 0.9277(4) 0.1607(4) 0.048(2) Uani 1 1 d . . .
H31 H 0.1552 0.9273 0.1380 0.057 Uiso 1 1 calc R . .
C32 C 0.3349(8) 0.9672(4) 0.1213(5) 0.063(3) Uani 1 1 d . . .
H32 H 0.3280 0.9907 0.0731 0.076 Uiso 1 1 calc R . .
C33 C 0.4466(8) 0.9707(4) 0.1554(5) 0.060(3) Uani 1 1 d . . .
H33 H 0.5151 0.9985 0.1302 0.072 Uiso 1 1 calc R . .
C34 C 0.4593(7) 0.9339(4) 0.2261(4) 0.049(2) Uani 1 1 d . . .
H34 H 0.5352 0.9360 0.2493 0.059 Uiso 1 1 calc R . .
C35 C 0.3538(7) 0.8937(4) 0.2614(4) 0.039(2) Uani 1 1 d . . .
C36 C 0.3537(6) 0.8482(4) 0.3355(4) 0.042(2) Uani 1 1 d . . .
H36 H 0.4262 0.8441 0.3633 0.051 Uiso 1 1 calc R . .
C37 C 0.3037(7) 0.3556(4) 0.1804(4) 0.040(2) Uani 1 1 d . . .
C38 C 0.2681(6) 0.4287(4) 0.2137(4) 0.0307(17) Uani 1 1 d . . .
C39 C 0.1937(6) 0.5006(4) 0.1779(4) 0.0408(19) Uani 1 1 d . . .
H39 H 0.1659 0.5039 0.1329 0.049 Uiso 1 1 calc R . .
C40 C 0.1601(6) 0.5678(4) 0.2079(4) 0.0413(19) Uani 1 1 d . . .
H40 H 0.1102 0.6157 0.1829 0.050 Uiso 1 1 calc R . .
C41 C 0.1995(6) 0.5644(4) 0.2733(4) 0.0311(17) Uani 1 1 d . . .
C42 C 0.2721(6) 0.4935(4) 0.3107(4) 0.042(2) Uani 1 1 d . . .
H42 H 0.2983 0.4905 0.3559 0.051 Uiso 1 1 calc R . .
C43 C 0.3061(6) 0.4259(4) 0.2801(4) 0.0379(18) Uani 1 1 d . . .
H43 H 0.3556 0.3780 0.3053 0.045 Uiso 1 1 calc R . .
C44 C 0.1631(6) 0.6385(4) 0.3075(4) 0.0352(18) Uani 1 1 d . . .
C45 C 0.7811(7) 0.1006(4) 0.0652(4) 0.0404(19) Uani 1 1 d . . .
C46 C 0.8951(6) 0.0485(4) 0.0316(4) 0.0359(18) Uani 1 1 d . . .
C47 C 0.8801(6) -0.0297(4) 0.0278(3) 0.0393(19) Uani 1 1 d . . .
H47 H 0.8005 -0.0505 0.0462 0.047 Uiso 1 1 calc R . .
C48 C 1.0154(6) 0.0769(4) 0.0036(4) 0.0399(19) Uani 1 1 d . . .
H48 H 1.0267 0.1293 0.0059 0.048 Uiso 1 1 calc R . .
C49 C -0.2940(7) 0.8967(4) 0.4304(4) 0.043(2) Uani 1 1 d . . .
C50 C -0.4020(6) 0.9494(4) 0.4678(3) 0.0345(18) Uani 1 1 d . . .
C51 C -0.5338(7) 0.9329(4) 0.4816(4) 0.048(2) Uani 1 1 d . . .
H51 H -0.5575 0.8881 0.4690 0.057 Uiso 1 1 calc R . .
C52 C -0.3692(6) 1.0173(4) 0.4858(4) 0.044(2) Uani 1 1 d . . .
H52 H -0.2811 1.0296 0.4759 0.053 Uiso 1 1 calc R . .
O1W O 0.0316(5) 0.4209(3) 0.0453(3) 0.093(2) Uani 1 1 d . A 1
O2W O 0.9139(5) 0.3171(4) 0.9804(3) 0.103(2) Uani 1 1 d . B 1
O3W O 0.5860(6) 0.6888(5) 0.5385(4) 0.091(3) Uani 0.75 1 d P C 1
O4W O 0.4063(9) 0.1301(5) 0.9679(5) 0.081(3) Uani 0.60 1 d P D 1
O5W O 0.0850(9) 0.8789(5) 0.5131(5) 0.086(3) Uani 0.60 1 d P E 1
O6W O 0.6840(9) 0.7738(4) 0.6279(4) 0.107(3) Uani 0.70 1 d P F 1
O7W O 0.2061(15) 0.7563(9) 0.1143(9) 0.100(6) Uani 0.50 1 d P G 1
O8W O 0.5539(15) 0.1969(9) 0.9513(8) 0.052(5) Uani 0.30 1 d P H 2
O9W O 0.948(2) 0.8154(12) 0.5456(11) 0.072(7) Uani 0.25 1 d P I 2
O10W O 0.097(2) 0.7649(16) 0.1237(14) 0.082(8) Uani 0.30 1 d P J 2

loop_
_atom_site_aniso_label
_atom_site_aniso_U_11
_atom_site_aniso_U_22
_atom_site_aniso_U_33
_atom_site_aniso_U_23
_atom_site_aniso_U_13
_atom_site_aniso_U_12
Cu1 0.0367(5) 0.0345(5) 0.0431(7) -0.0075(5) 0.0035(5) -0.0036(4)
Cu2 0.0387(5) 0.0421(5) 0.0463(7) -0.0132(5) -0.0055(5) -0.0053(5)
Cu3 0.0417(5) 0.0402(5) 0.0414(7) -0.0071(5) -0.0016(5) -0.0084(5)
Cu4 0.0351(5) 0.0446(5) 0.0483(7) -0.0164(5) -0.0014(5) -0.0081(5)
Cu5 0.0395(5) 0.0404(5) 0.0428(7) -0.0088(5) -0.0006(5) -0.0082(5)
Cu6 0.0326(5) 0.0348(5) 0.0450(7) -0.0104(5) 0.0038(4) -0.0066(4)
O1 0.028(2) 0.030(2) 0.042(3) -0.011(2) 0.002(2) -0.001(2)
O2 0.028(2) 0.032(2) 0.043(3) -0.020(2) 0.001(2) -0.005(2)
O3 0.044(3) 0.053(3) 0.043(4) -0.013(3) -0.002(3) -0.014(3)
O4 0.048(3) 0.050(3) 0.046(4) 0.004(3) -0.011(3) -0.003(3)
O5 0.045(3) 0.047(3) 0.049(4) -0.001(3) -0.010(3) -0.010(3)
O6 0.035(3) 0.047(3) 0.042(4) 0.001(3) -0.007(2) -0.002(2)
O7 0.041(3) 0.058(3) 0.063(4) -0.002(3) -0.008(3) -0.018(3)
O8 0.043(3) 0.051(3) 0.054(4) -0.011(3) -0.005(3) -0.020(3)
O9 0.065(4) 0.042(3) 0.056(4) -0.031(3) 0.006(3) 0.006(3)
O10 0.075(4) 0.032(3) 0.052(4) -0.017(3) -0.007(3) 0.003(3)
O11 0.057(3) 0.031(3) 0.056(4) -0.015(3) -0.006(3) 0.002(3)
O12 0.067(4) 0.041(3) 0.048(4) -0.029(3) 0.004(3) 0.000(3)
O13 0.031(3) 0.052(3) 0.094(5) -0.040(3) 0.017(3) -0.012(3)
O14 0.034(3) 0.060(3) 0.071(4) -0.044(3) 0.005(3) -0.004(3)
O15 0.043(3) 0.060(3) 0.073(4) -0.041(3) 0.006(3) -0.005(3)
O16 0.045(3) 0.059(3) 0.082(5) -0.039(3) 0.015(3) -0.014(3)
N1 0.044(4) 0.024(3) 0.047(5) 0.000(3) 0.010(3) 0.000(3)
N2 0.023(3) 0.033(3) 0.048(4) -0.015(3) 0.002(3) -0.003(3)
N3 0.039(4) 0.046(4) 0.039(5) -0.014(3) -0.008(3) -0.001(3)
N4 0.047(4) 0.037(4) 0.054(5) -0.018(3) -0.003(4) -0.008(3)
N5 0.045(4) 0.041(4) 0.047(5) -0.009(3) -0.004(4) -0.004(3)
N6 0.040(4) 0.041(4) 0.036(4) -0.010(3) 0.000(3) -0.001(3)
N7 0.029(3) 0.047(4) 0.057(5) -0.021(4) 0.001(3) -0.003(3)
N8 0.037(4) 0.040(4) 0.059(5) -0.015(4) 0.000(3) -0.012(3)
N9 0.038(4) 0.048(4) 0.043(5) -0.017(4) 0.008(3) -0.003(3)
N10 0.036(3) 0.042(4) 0.042(4) -0.010(3) -0.004(3) 0.000(3)
N11 0.037(4) 0.042(4) 0.057(5) -0.022(4) 0.006(3) -0.008(3)
N12 0.040(4) 0.033(3) 0.053(5) -0.010(3) 0.006(4) -0.003(3)
C1 0.050(5) 0.046(5) 0.061(7) -0.010(5) 0.007(5) -0.002(4)
C2 0.074(6) 0.051(5) 0.065(7) -0.006(5) 0.033(6) -0.007(5)
C3 0.050(6) 0.043(5) 0.112(10) -0.004(6) 0.039(6) -0.016(5)
C4 0.048(5) 0.037(5) 0.082(8) -0.017(5) 0.017(5) -0.006(4)
C5 0.036(4) 0.033(4) 0.068(7) -0.021(4) 0.013(5) -0.005(4)
C6 0.041(4) 0.034(4) 0.053(6) -0.017(4) 0.001(4) -0.010(4)
C7 0.052(5) 0.057(5) 0.085(8) -0.030(5) -0.003(5) -0.011(5)
C8 0.064(6) 0.068(6) 0.092(9) -0.030(6) -0.016(6) -0.024(5)
C9 0.055(6) 0.084(7) 0.114(10) -0.053(7) -0.037(6) 0.001(6)
C10 0.071(6) 0.070(6) 0.072(8) -0.025(6) -0.020(6) 0.002(5)
C11 0.043(5) 0.048(5) 0.061(7) -0.031(5) -0.011(5) 0.003(4)
C12 0.073(6) 0.052(5) 0.043(6) -0.012(5) -0.009(5) 0.000(5)
C13 0.048(5) 0.066(6) 0.052(7) -0.023(5) 0.000(5) -0.007(5)
C14 0.057(6) 0.075(6) 0.055(7) -0.014(5) -0.014(5) 0.011(5)
C15 0.081(7) 0.063(6) 0.064(8) 0.003(5) -0.002(6) 0.003(6)
C16 0.064(6) 0.054(6) 0.053(7) 0.006(5) 0.000(5) -0.009(5)
C17 0.046(5) 0.052(5) 0.043(6) -0.015(4) -0.003(4) -0.002(4)
C18 0.049(5) 0.049(5) 0.064(7) -0.010(5) 0.007(5) -0.012(5)
C19 0.047(5) 0.054(5) 0.081(8) -0.021(5) -0.007(5) -0.007(4)
C20 0.049(6) 0.063(6) 0.110(10) -0.026(7) -0.012(6) -0.018(5)
C21 0.039(5) 0.083(7) 0.105(9) -0.050(7) -0.013(6) -0.003(5)
C22 0.048(5) 0.079(6) 0.050(6) -0.039(5) -0.007(5) 0.006(5)
C23 0.039(5) 0.050(5) 0.055(6) -0.030(5) -0.007(4) 0.001(4)
C24 0.049(5) 0.059(5) 0.038(6) -0.013(4) -0.003(4) -0.002(4)
C25 0.047(5) 0.054(5) 0.067(7) -0.013(5) 0.007(5) -0.015(5)
C26 0.057(6) 0.075(6) 0.071(8) -0.013(5) -0.026(5) 0.011(5)
C27 0.075(6) 0.061(6) 0.055(7) -0.008(5) -0.003(6) 0.005(5)
C28 0.060(6) 0.043(5) 0.063(7) 0.001(5) -0.003(5) -0.006(5)
C29 0.040(5) 0.042(5) 0.047(6) -0.006(4) 0.002(4) -0.004(4)
C30 0.050(5) 0.043(5) 0.062(7) -0.008(5) 0.010(5) -0.024(4)
C31 0.042(5) 0.038(4) 0.061(6) -0.011(4) 0.003(4) -0.005(4)
C32 0.066(6) 0.053(5) 0.066(7) -0.006(5) 0.018(5) -0.015(5)
C33 0.056(6) 0.029(4) 0.087(8) -0.002(5) 0.032(6) -0.023(4)
C34 0.040(5) 0.041(5) 0.068(7) -0.015(4) 0.009(5) -0.014(4)
C35 0.040(4) 0.024(4) 0.055(6) -0.011(4) 0.004(4) -0.007(4)
C36 0.029(4) 0.043(4) 0.062(6) -0.032(4) -0.003(4) 0.005(4)
C37 0.032(4) 0.044(5) 0.049(6) -0.027(5) 0.006(4) 0.001(4)
C38 0.032(4) 0.026(4) 0.037(5) -0.014(4) 0.005(3) -0.007(3)
C39 0.052(5) 0.037(4) 0.034(5) -0.016(4) -0.002(4) 0.002(4)
C40 0.051(5) 0.034(4) 0.038(5) -0.009(4) -0.004(4) 0.000(4)
C41 0.032(4) 0.024(4) 0.036(5) -0.008(4) 0.006(3) -0.003(3)
C42 0.055(5) 0.036(4) 0.039(5) -0.012(4) 0.004(4) -0.012(4)
C43 0.051(5) 0.019(3) 0.040(5) -0.001(4) -0.014(4) 0.003(3)
C44 0.028(4) 0.045(5) 0.039(5) -0.020(4) 0.001(4) -0.008(4)
C45 0.042(5) 0.044(4) 0.033(5) -0.009(4) 0.002(4) -0.004(4)
C46 0.025(4) 0.046(4) 0.038(5) -0.017(4) 0.002(3) -0.001(4)
C47 0.034(4) 0.040(4) 0.046(5) -0.019(4) 0.009(4) -0.007(4)
C48 0.046(4) 0.029(4) 0.043(5) -0.017(4) 0.000(4) 0.007(4)
C49 0.045(5) 0.037(4) 0.046(6) -0.015(4) 0.003(4) -0.002(4)
C50 0.038(4) 0.035(4) 0.030(5) -0.011(4) 0.007(3) -0.006(4)
C51 0.047(5) 0.047(5) 0.059(6) -0.030(4) 0.009(4) -0.013(4)
C52 0.033(4) 0.050(5) 0.056(6) -0.022(4) -0.001(4) -0.011(4)
O1W 0.083(4) 0.097(4) 0.097(6) -0.030(4) 0.008(4) -0.004(4)
O2W 0.075(4) 0.148(6) 0.091(6) -0.035(5) 0.006(4) -0.028(4)
O3W 0.051(5) 0.161(8) 0.066(6) -0.025(6) 0.004(4) -0.040(5)
O4W 0.113(8) 0.077(7) 0.058(8) -0.027(6) 0.001(6) -0.019(6)
O5W 0.113(8) 0.086(7) 0.060(8) -0.010(6) -0.021(6) -0.017(7)
O6W 0.193(10) 0.063(5) 0.069(7) -0.012(5) -0.021(7) -0.031(6)
O7W 0.174(16) 0.063(9) 0.074(12) -0.026(8) 0.001(13) -0.035(13)
O8W 0.078(12) 0.058(10) 0.019(10) -0.025(8) -0.027(9) 0.034(9)
O9W 0.087(16) 0.085(16) 0.041(16) -0.020(13) -0.016(13) 0.006(14)
O10W 0.13(2) 0.060(14) 0.049(16) -0.009(11) -0.002(17) 0.000(18)

loop_
_atom_type_symbol
_atom_type_description
_atom_type_scat_dispersion_real
_atom_type_scat_dispersion_imag
_atom_type_scat_source
C C 0.0033 0.0016 'International Tables Vol C Tables 4.2.6.8 and 6.1.1.4'
H H 0.0000 0.0000 'International Tables Vol C Tables 4.2.6.8 and 6.1.1.4'
N N 0.0061 0.0033 'International Tables Vol C Tables 4.2.6.8 and 6.1.1.4'
O O 0.0106 0.0060 'International Tables Vol C Tables 4.2.6.8 and 6.1.1.4'
Cu Cu 0.3201 1.2651 'International Tables Vol C Tables 4.2.6.8 and 6.1.1.4'

loop_
_geom_angle_atom_site_label_1
_geom_angle_atom_site_label_2
_geom_angle_atom_site_label_3
_geom_angle
_geom_angle_site_symmetry_3
O4 Cu1 O1 93.46(18) .
O4 Cu1 N2 170.30(19) .
O1 Cu1 N2 88.6(2) .
O4 Cu1 N1 94.6(2) .
O1 Cu1 N1 164.3(2) .
N2 Cu1 N1 81.2(2) .
O4 Cu1 O10 89.09(19) .
O1 Cu1 O10 89.65(16) .
N2 Cu1 O10 100.41(19) .
N1 Cu1 O10 103.92(19) .
O1 Cu2 O5 94.77(19) .
O1 Cu2 N3 89.1(2) .
O5 Cu2 N3 159.4(2) .
O1 Cu2 N4 168.8(2) .
O5 Cu2 N4 93.3(2) .
N3 Cu2 N4 80.6(2) .
O1 Cu2 O14 91.44(16) .
O5 Cu2 O14 92.08(18) .
N3 Cu2 O14 108.0(2) .
N4 Cu2 O14 95.93(19) .
O3 Cu3 O1 93.19(17) .
O3 Cu3 N5 176.7(2) .
O1 Cu3 N5 88.6(2) .
O3 Cu3 N6 96.1(2) .
O1 Cu3 N6 163.24(19) .
N5 Cu3 N6 81.5(2) .
O3 Cu3 O9 92.27(17) .
O1 Cu3 O9 99.78(18) .
N5 Cu3 O9 90.1(2) .
N6 Cu3 O9 93.8(2) .
O2 Cu4 N7 88.3(2) .
O2 Cu4 O7 94.37(19) .
N7 Cu4 O7 159.4(2) .
O2 Cu4 N8 168.7(2) .
N7 Cu4 N8 81.7(2) .
O7 Cu4 N8 93.2(2) .
O2 Cu4 O15 94.34(16) .
N7 Cu4 O15 105.3(2) .
O7 Cu4 O15 94.83(19) .
N8 Cu4 O15 93.5(2) .
O8 Cu5 O2 92.64(18) .
O8 Cu5 N9 173.4(2) .
O2 Cu5 N9 89.6(2) .
O8 Cu5 N10 95.2(2) .
O2 Cu5 N10 163.65(19) .
N9 Cu5 N10 81.2(3) .
O8 Cu5 O12 98.01(18) .
O2 Cu5 O12 97.33(18) .
N9 Cu5 O12 87.84(19) .
N10 Cu5 O12 95.8(2) .
O2 Cu6 O6 93.25(17) .
O2 Cu6 N11 88.0(2) .
O6 Cu6 N11 171.0(2) .
O2 Cu6 N12 162.0(2) .
O6 Cu6 N12 95.5(2) .
N11 Cu6 N12 81.0(3) .
O2 Cu6 O11 92.57(16) .
O6 Cu6 O11 87.91(18) .
N11 Cu6 O11 101.0(2) .
N12 Cu6 O11 103.42(19) .
Cu2 O1 Cu1 111.5(2) .
Cu2 O1 Cu3 113.94(18) .
Cu1 O1 Cu3 106.46(17) .
Cu4 O2 Cu5 113.43(18) .
Cu4 O2 Cu6 112.6(2) .
Cu5 O2 Cu6 106.84(17) .
N2 O3 Cu3 108.8(4) .
N3 O4 Cu1 108.8(4) .
N5 O5 Cu2 113.6(4) .
N7 O6 Cu6 108.7(4) .
N9 O7 Cu4 114.0(4) .
N11 O8 Cu5 109.6(4) .
C37 O9 Cu3 125.9(5) .
C37 O10 Cu1 127.0(5) .
C44 O11 Cu6 127.5(5) .
C44 O12 Cu5 128.5(5) .
C45 O14 Cu2 123.6(4) .
C49 O15 Cu4 122.2(4) .
C1 N1 C5 118.2(6) .
C1 N1 Cu1 128.5(6) .
C5 N1 Cu1 113.2(5) .
C6 N2 O3 120.0(6) .
C6 N2 Cu1 114.8(5) .
O3 N2 Cu1 125.2(4) .
C12 N3 O4 118.0(6) .
C12 N3 Cu2 116.5(5) .
O4 N3 Cu2 125.5(4) .
C7 N4 C11 119.1(7) .
C7 N4 Cu2 127.9(6) .
C11 N4 Cu2 113.0(5) .
C18 N5 O5 121.1(6) .
C18 N5 Cu3 113.5(6) .
O5 N5 Cu3 125.2(5) .
C13 N6 C17 118.4(7) .
C13 N6 Cu3 128.7(5) .
C17 N6 Cu3 112.7(5) .
C24 N7 O6 118.4(6) .
C24 N7 Cu4 114.9(5) .
O6 N7 Cu4 126.7(4) .
C19 N8 C23 120.0(7) .
C19 N8 Cu4 127.4(6) .
C23 N8 Cu4 112.5(5) .
C30 N9 O7 121.5(6) .
C30 N9 Cu5 114.0(6) .
O7 N9 Cu5 124.2(5) .
C25 N10 C29 118.0(7) .
C25 N10 Cu5 129.3(5) .
C29 N10 Cu5 112.7(5) .
C36 N11 O8 119.0(6) .
C36 N11 Cu6 116.2(5) .
O8 N11 Cu6 124.8(4) .
C31 N12 C35 117.0(6) .
C31 N12 Cu6 129.9(6) .
C35 N12 Cu6 113.1(5) .
N1 C1 C2 123.3(8) .
C1 C2 C3 118.0(9) .
C4 C3 C2 119.5(8) .
C3 C4 C5 119.7(9) .
N1 C5 C4 121.3(8) .
N1 C5 C6 113.5(6) .
C4 C5 C6 125.2(8) .
N2 C6 C5 117.1(7) .
N4 C7 C8 123.0(9) .
C9 C8 C7 117.8(8) .
C10 C9 C8 120.2(9) .
C9 C10 C11 119.6(9) .
N4 C11 C10 120.4(8) .
N4 C11 C12 114.5(7) .
C10 C11 C12 125.1(9) .
N3 C12 C11 115.3(8) .
N6 C13 C14 122.8(8) .
C15 C14 C13 117.5(8) .
C16 C15 C14 120.0(9) .
C15 C16 C17 120.2(8) .
N6 C17 C16 121.0(8) .
N6 C17 C18 114.1(7) .
C16 C17 C18 124.9(8) .
N5 C18 C17 118.0(7) .
N8 C19 C20 122.1(9) .
C21 C20 C19 119.0(9) .
C20 C21 C22 120.8(8) .
C21 C22 C23 117.4(8) .
N8 C23 C22 120.7(7) .
N8 C23 C24 115.6(7) .
C22 C23 C24 123.6(8) .
N7 C24 C23 115.2(7) .
N10 C25 C26 123.2(7) .
C25 C26 C27 118.7(8) .
C26 C27 C28 119.0(9) .
C27 C28 C29 119.2(8) .
N10 C29 C28 121.8(7) .
N10 C29 C30 114.7(7) .
C28 C29 C30 123.4(7) .
N9 C30 C29 117.1(7) .
N12 C31 C32 123.9(8) .
C33 C32 C31 118.0(8) .
C34 C33 C32 121.3(7) .
C33 C34 C35 117.0(8) .
N12 C35 C34 122.7(7) .
N12 C35 C36 113.1(6) .
C34 C35 C36 124.2(7) .
N11 C36 C35 116.6(7) .
O9 C37 O10 124.5(7) .
O9 C37 C38 117.7(7) .
O10 C37 C38 117.8(7) .
C43 C38 C39 117.9(6) .
C43 C38 C37 121.7(7) .
C39 C38 C37 120.4(7) .
C40 C39 C38 120.9(7) .
C41 C40 C39 120.5(7) .
C40 C41 C42 119.9(6) .
C40 C41 C44 121.3(6) .
C42 C41 C44 118.8(7) .
C41 C42 C43 119.3(7) .
C38 C43 C42 121.4(6) .
O12 C44 O11 126.0(6) .
O12 C44 C41 117.0(7) .
O11 C44 C41 117.0(7) .
O14 C45 O13 124.1(6) .
O14 C45 C46 118.5(6) .
O13 C45 C46 117.3(6) .
C48 C46 C47 118.2(6) .
C48 C46 C45 121.9(6) .
C47 C46 C45 120.0(6) .
C46 C47 C48 119.7(6) 2_755
C46 C48 C47 122.1(6) 2_755
O15 C49 O16 124.2(6) .
O15 C49 C50 118.9(6) .
O16 C49 C50 116.9(6) .
C51 C50 C52 119.0(6) .
C51 C50 C49 121.4(6) .
C52 C50 C49 119.5(6) .
C50 C51 C52 120.4(6) 2_476
C50 C52 C51 120.6(6) 2_476

loop_
_geom_bond_atom_site_label_1
_geom_bond_atom_site_label_2
_geom_bond_distance
_geom_bond_site_symmetry_2
Cu1 O4 1.962(5) .
Cu1 O1 1.967(4) .
Cu1 N2 1.977(6) .
Cu1 N1 2.008(5) .
Cu1 O10 2.252(4) .
Cu2 O1 1.940(4) .
Cu2 O5 1.968(5) .
Cu2 N3 1.974(6) .
Cu2 N4 1.985(6) .
Cu2 O14 2.306(4) .
Cu3 O3 1.964(4) .
Cu3 O1 1.971(4) .
Cu3 N5 1.988(5) .
Cu3 N6 2.006(6) .
Cu3 O9 2.245(4) .
Cu4 O2 1.946(4) .
Cu4 N7 1.976(6) .
Cu4 O7 1.983(5) .
Cu4 N8 1.985(6) .
Cu4 O15 2.267(4) .
Cu5 O8 1.961(4) .
Cu5 O2 1.962(4) .
Cu5 N9 1.990(5) .
Cu5 N10 1.996(6) .
Cu5 O12 2.242(4) .
Cu6 O2 1.965(4) .
Cu6 O6 1.970(4) .
Cu6 N11 1.974(6) .
Cu6 N12 2.008(5) .
Cu6 O11 2.238(4) .
O3 N2 1.340(6) .
O4 N3 1.366(6) .
O5 N5 1.335(7) .
O6 N7 1.344(6) .
O7 N9 1.335(7) .
O8 N11 1.345(7) .
O9 C37 1.260(8) .
O10 C37 1.267(8) .
O11 C44 1.257(7) .
O12 C44 1.246(8) .
O13 C45 1.266(7) .
O14 C45 1.261(7) .
O15 C49 1.254(7) .
O16 C49 1.276(7) .
N1 C1 1.332(9) .
N1 C5 1.365(9) .
N2 C6 1.302(7) .
N3 C12 1.279(8) .
N4 C7 1.335(8) .
N4 C11 1.368(9) .
N5 C18 1.306(9) .
N6 C13 1.333(8) .
N6 C17 1.365(8) .
N7 C24 1.297(8) .
N8 C19 1.332(8) .
N8 C23 1.344(9) .
N9 C30 1.286(9) .
N10 C25 1.327(8) .
N10 C29 1.348(7) .
N11 C36 1.289(7) .
N12 C31 1.318(8) .
N12 C35 1.386(8) .
C1 C2 1.383(8) .
C2 C3 1.395(11) .
C3 C4 1.363(11) .
C4 C5 1.387(8) .
C5 C6 1.454(9) .
C7 C8 1.387(10) .
C8 C9 1.386(11) .
C9 C10 1.370(10) .
C10 C11 1.394(10) .
C11 C12 1.446(9) .
C13 C14 1.399(10) .
C14 C15 1.390(9) .
C15 C16 1.348(10) .
C16 C17 1.383(10) .
C17 C18 1.432(10) .
C19 C20 1.389(10) .
C20 C21 1.348(11) .
C21 C22 1.397(9) .
C22 C23 1.422(9) .
C23 C24 1.455(9) .
C25 C26 1.375(10) .
C26 C27 1.373(9) .
C27 C28 1.375(10) .
C28 C29 1.379(10) .
C29 C30 1.444(10) .
C31 C32 1.382(8) .
C32 C33 1.371(10) .
C33 C34 1.375(10) .
C34 C35 1.389(8) .
C35 C36 1.463(9) .
C37 C38 1.513(8) .
C38 C43 1.370(8) .
C38 C39 1.383(8) .
C39 C40 1.384(8) .
C40 C41 1.356(9) .
C41 C42 1.375(8) .
C41 C44 1.537(8) .
C42 C43 1.397(8) .
C45 C46 1.515(8) .
C46 C48 1.385(7) .
C46 C47 1.385(7) .
C47 C48 1.389(7) 2_755
C48 C47 1.389(7) 2_755
C49 C50 1.525(8) .
C50 C51 1.380(7) .
C50 C52 1.385(7) .
C51 C52 1.382(8) 2_476
C52 C51 1.382(8) 2_476

loop_
_geom_hbond_atom_site_label_D
_geom_hbond_atom_site_label_H
_geom_hbond_atom_site_label_A
_geom_hbond_distance_DH
_geom_hbond_distance_HA
_geom_hbond_distance_DA
_geom_hbond_angle_DHA
O2 H2 O16 0.98 1.67 2.591(5) 154.6
O1 H1 O13 0.98 1.67 2.604(5) 157.2
